data_4333024
loop_
_publ_author_name
'Yang, Lei'
'Houser, Robert P.'

_publ_section_title
;
 Copper(I) Coordination Chemistry of (Pyridylmethyl)amide Ligands
;
_journal_issue 23
_journal_name_full 'Inorganic Chemistry'
_journal_page_first 9416
_journal_page_last 9422
_journal_paper_doi 10.1021/ic0612810
_journal_volume 45
_journal_year 2006
_chemical_formula_moiety 'C52 H44 Cl2 Cu2 N4 O2'
_chemical_formula_sum 'C52 H44 Cl2 Cu2 N4 O2'
_chemical_formula_weight 954.89
_chemical_name_systematic
; 
 ? 
;
_space_group_IT_number 2
_symmetry_cell_setting triclinic
_symmetry_space_group_name_Hall '-P 1'
_symmetry_space_group_name_H-M 'P -1'
_atom_sites_solution_hydrogens geom
_atom_sites_solution_primary direct
_atom_sites_solution_secondary difmap
_audit_creation_method SHELXL-97
_cell_angle_alpha 83.872(5)
_cell_angle_beta 80.222(5)
_cell_angle_gamma 72.218(5)
_cell_formula_units_Z 1
_cell_length_a 8.9143(16)
_cell_length_b 9.5821(16)
_cell_length_c 13.346(2)
_cell_measurement_reflns_used 5814
_cell_measurement_temperature 87(2)
_cell_measurement_theta_max 28.27
_cell_measurement_theta_min 2.65
_cell_volume 1067.9(3)
_computing_cell_refinement 'Bruker SMART'
_computing_data_collection 'Bruker SMART'
_computing_data_reduction 'Bruker SAINT'
_computing_molecular_graphics 'SHELXTL (Sheldrick, 2000)'
_computing_publication_material 'SHELXTL (Sheldrick, 2000)'
_computing_structure_refinement 'SHELXTL (Sheldrick, 2000)'
_computing_structure_solution 'SHELXTL (Sheldrick, 2000)'
_diffrn_ambient_temperature 87(2)
_diffrn_measured_fraction_theta_full 0.993
_diffrn_measured_fraction_theta_max 0.993
_diffrn_measurement_device_type 'Bruker APEX'
_diffrn_measurement_method '\w scans'
_diffrn_radiation_monochromator graphite
_diffrn_radiation_source 'fine-focus sealed tube'
_diffrn_radiation_type MoK\a
_diffrn_radiation_wavelength 0.71073
_diffrn_reflns_av_R_equivalents 0.0175
_diffrn_reflns_av_sigmaI/netI 0.0180
_diffrn_reflns_limit_h_max 10
_diffrn_reflns_limit_h_min -10
_diffrn_reflns_limit_k_max 11
_diffrn_reflns_limit_k_min -11
_diffrn_reflns_limit_l_max 16
_diffrn_reflns_limit_l_min -16
_diffrn_reflns_number 11558
_diffrn_reflns_theta_full 25.99
_diffrn_reflns_theta_max 25.99
_diffrn_reflns_theta_min 2.24
_diffrn_standards_number 0
_exptl_absorpt_coefficient_mu 1.169
_exptl_absorpt_correction_T_max 0.713
_exptl_absorpt_correction_T_min 0.443
_exptl_absorpt_correction_type multi-scan
_exptl_absorpt_process_details 'SADABS (Sheldrick, 2002)'
_exptl_crystal_colour colorless
_exptl_crystal_density_diffrn 1.485
_exptl_crystal_density_method 'not measured'
_exptl_crystal_description block
_exptl_crystal_F_000 492
_exptl_crystal_size_max 0.84
_exptl_crystal_size_mid 0.75
_exptl_crystal_size_min 0.31
_refine_diff_density_max 0.381
_refine_diff_density_min -0.493
_refine_diff_density_rms 0.057
_refine_ls_extinction_method none
_refine_ls_goodness_of_fit_ref 1.003
_refine_ls_hydrogen_treatment constr
_refine_ls_matrix_type full
_refine_ls_number_parameters 280
_refine_ls_number_reflns 4169
_refine_ls_number_restraints 0
_refine_ls_restrained_S_all 1.003
_refine_ls_R_factor_all 0.0303
_refine_ls_R_factor_gt 0.0295
_refine_ls_shift/su_max 0.001
_refine_ls_shift/su_mean 0.000
_refine_ls_structure_factor_coef Fsqd
_refine_ls_weighting_details 'calc w=1/[\s^2^(Fo^2^)+(0.0480P)^2^+0.9400P] where P=(Fo^2^+2Fc^2^)/3'
_refine_ls_weighting_scheme calc
_refine_ls_wR_factor_gt 0.0849
_refine_ls_wR_factor_ref 0.0855
_reflns_number_gt 4041
_reflns_number_total 4169
_reflns_threshold_expression I>2\s(I)
_cod_data_source_file ic0612810sup1.cif
_cod_data_source_block bh5060_(Complex_4)
_cod_depositor_comments
;
The following automatic conversions were performed:

'_symmetry_cell_setting' value 'Triclinic' changed to 'triclinic'
according to /home/saulius/struct/CIF-dictionaries/cif_core.dic
dictionary named 'cif_core.dic' version 2.4.2 from 2011-04-26.

Automatic conversion script
Id: cif_fix_values 1891 2012-01-12 08:04:46Z andrius 
;
_cod_database_code 4333024

loop_
_symmetry_equiv_pos_as_xyz
'x, y, z'
'-x, -y, -z'

loop_
_atom_site_label
_atom_site_type_symbol
_atom_site_fract_x
_atom_site_fract_y
_atom_site_fract_z
_atom_site_U_iso_or_equiv
_atom_site_adp_type
_atom_site_occupancy
_atom_site_symmetry_multiplicity
_atom_site_calc_flag
_atom_site_refinement_flags
Cu1 Cu 0.39302(3) 0.44456(3) 0.467136(19) 0.02977(10) Uani 1 1 d .
Cl1 Cl 0.50551(7) 0.37322(6) 0.61226(4) 0.03874(15) Uani 1 1 d .
N1 N 0.22486(18) 0.38686(16) 0.42104(11) 0.0197(3) Uani 1 1 d .
C2 C 0.1131(2) 0.4921(2) 0.37733(13) 0.0238(4) Uani 1 1 d .
H2 H 0.1308 0.5848 0.3583 0.029 Uiso 1 1 calc R
C3 C -0.0263(2) 0.4715(2) 0.35889(13) 0.0239(4) Uani 1 1 d .
H3 H -0.1022 0.5486 0.3277 0.029 Uiso 1 1 calc R
C4 C -0.0538(2) 0.3369(2) 0.38653(14) 0.0240(4) Uani 1 1 d .
H4 H -0.1494 0.3203 0.3756 0.029 Uiso 1 1 calc R
C5 C 0.0615(2) 0.22720(19) 0.43050(13) 0.0217(4) Uani 1 1 d .
H5 H 0.0464 0.1336 0.4499 0.026 Uiso 1 1 calc R
C6 C 0.1999(2) 0.25542(18) 0.44607(12) 0.0174(3) Uani 1 1 d .
C7 C 0.3276(2) 0.13789(19) 0.49432(13) 0.0198(3) Uani 1 1 d .
H7A H 0.3432 0.0427 0.4653 0.024 Uiso 1 1 calc R
H7B H 0.4293 0.1627 0.4780 0.024 Uiso 1 1 calc R
N8 N 0.28518(17) 0.12372(15) 0.60502(11) 0.0181(3) Uani 1 1 d .
H8 H 0.2984 0.1874 0.6431 0.022 Uiso 1 1 calc R
C9 C 0.22635(19) 0.01497(18) 0.64961(12) 0.0163(3) Uani 1 1 d .
O10 O 0.21359(16) -0.08024(14) 0.60005(10) 0.0249(3) Uani 1 1 d .
C11 C 0.17226(19) 0.01231(17) 0.76769(12) 0.0150(3) Uani 1 1 d .
C12 C 0.01155(19) -0.02242(18) 0.78301(12) 0.0165(3) Uani 1 1 d .
C13 C -0.1059(2) 0.05706(19) 0.72406(13) 0.0200(3) Uani 1 1 d .
H13 H -0.0840 0.1290 0.6738 0.024 Uiso 1 1 calc R
C14 C -0.2533(2) 0.0326(2) 0.73784(14) 0.0235(4) Uani 1 1 d .
H14 H -0.3319 0.0883 0.6976 0.028 Uiso 1 1 calc R
C15 C -0.2869(2) -0.0733(2) 0.81045(15) 0.0252(4) Uani 1 1 d .
H15 H -0.3879 -0.0905 0.8198 0.030 Uiso 1 1 calc R
C16 C -0.1715(2) -0.1534(2) 0.86887(14) 0.0235(4) Uani 1 1 d .
H16 H -0.1934 -0.2262 0.9184 0.028 Uiso 1 1 calc R
C17 C -0.0234(2) -0.12783(19) 0.85549(13) 0.0193(3) Uani 1 1 d .
H17 H 0.0546 -0.1830 0.8963 0.023 Uiso 1 1 calc R
C18 C 0.29600(18) -0.11200(18) 0.81933(13) 0.0160(3) Uani 1 1 d .
C19 C 0.3922(2) -0.23644(19) 0.76957(14) 0.0210(3) Uani 1 1 d .
H19 H 0.3860 -0.2450 0.7002 0.025 Uiso 1 1 calc R
C20 C 0.4973(2) -0.3482(2) 0.82091(16) 0.0257(4) Uani 1 1 d .
H20 H 0.5628 -0.4319 0.7861 0.031 Uiso 1 1 calc R
C21 C 0.5070(2) -0.3384(2) 0.92213(15) 0.0254(4) Uani 1 1 d .
H21 H 0.5797 -0.4144 0.9565 0.031 Uiso 1 1 calc R
C22 C 0.4098(2) -0.2167(2) 0.97302(14) 0.0245(4) Uani 1 1 d .
H22 H 0.4146 -0.2098 1.0428 0.029 Uiso 1 1 calc R
C23 C 0.3053(2) -0.10467(19) 0.92190(13) 0.0202(3) Uani 1 1 d .
H23 H 0.2392 -0.0217 0.9574 0.024 Uiso 1 1 calc R
C24 C 0.1534(2) 0.16010(18) 0.81215(12) 0.0160(3) Uani 1 1 d .
C25 C 0.2887(2) 0.20433(19) 0.81461(13) 0.0191(3) Uani 1 1 d .
H25 H 0.3911 0.1402 0.7926 0.023 Uiso 1 1 calc R
C26 C 0.2762(2) 0.3399(2) 0.84859(13) 0.0231(4) Uani 1 1 d .
H26 H 0.3694 0.3685 0.8480 0.028 Uiso 1 1 calc R
C27 C 0.1281(3) 0.4336(2) 0.88344(14) 0.0266(4) Uani 1 1 d .
H27 H 0.1190 0.5272 0.9057 0.032 Uiso 1 1 calc R
C28 C -0.0064(2) 0.3891(2) 0.88549(14) 0.0263(4) Uani 1 1 d .
H28 H -0.1080 0.4516 0.9111 0.032 Uiso 1 1 calc R
C29 C 0.0054(2) 0.25400(19) 0.85039(13) 0.0208(3) Uani 1 1 d .
H29 H -0.0881 0.2252 0.8524 0.025 Uiso 1 1 calc R

loop_
_atom_site_aniso_label
_atom_site_aniso_U_11
_atom_site_aniso_U_22
_atom_site_aniso_U_33
_atom_site_aniso_U_23
_atom_site_aniso_U_13
_atom_site_aniso_U_12
Cu1 0.02377(14) 0.03382(15) 0.03711(16) -0.00825(11) -0.00259(10) -0.01522(10)
Cl1 0.0605(4) 0.0398(3) 0.0291(3) 0.0147(2) -0.0186(2) -0.0333(3)
N1 0.0229(7) 0.0211(7) 0.0161(7) 0.0011(5) -0.0029(6) -0.0088(6)
C2 0.0320(10) 0.0204(8) 0.0193(8) 0.0028(7) -0.0046(7) -0.0090(7)
C3 0.0256(9) 0.0252(9) 0.0182(8) 0.0000(7) -0.0082(7) -0.0014(7)
C4 0.0229(9) 0.0283(9) 0.0228(9) -0.0050(7) -0.0078(7) -0.0065(7)
C5 0.0260(9) 0.0202(8) 0.0204(8) -0.0025(7) -0.0032(7) -0.0087(7)
C6 0.0196(8) 0.0197(8) 0.0125(7) -0.0020(6) -0.0015(6) -0.0052(6)
C7 0.0195(8) 0.0223(8) 0.0161(8) 0.0018(6) -0.0014(6) -0.0052(7)
N8 0.0219(7) 0.0181(7) 0.0150(7) -0.0003(5) -0.0020(5) -0.0074(6)
C9 0.0121(7) 0.0188(8) 0.0164(8) 0.0011(6) -0.0033(6) -0.0023(6)
O10 0.0327(7) 0.0277(7) 0.0196(6) -0.0045(5) -0.0021(5) -0.0164(6)
C11 0.0133(7) 0.0173(8) 0.0142(7) 0.0011(6) -0.0027(6) -0.0045(6)
C12 0.0140(8) 0.0175(8) 0.0181(8) -0.0021(6) -0.0025(6) -0.0046(6)
C13 0.0192(8) 0.0205(8) 0.0203(8) 0.0024(6) -0.0048(7) -0.0060(6)
C14 0.0158(8) 0.0265(9) 0.0272(9) 0.0000(7) -0.0072(7) -0.0033(7)
C15 0.0146(8) 0.0283(9) 0.0339(10) -0.0026(8) -0.0020(7) -0.0088(7)
C16 0.0199(9) 0.0229(9) 0.0275(9) 0.0037(7) -0.0005(7) -0.0093(7)
C17 0.0173(8) 0.0192(8) 0.0206(8) 0.0014(6) -0.0038(6) -0.0045(6)
C18 0.0111(7) 0.0175(8) 0.0200(8) 0.0027(6) -0.0029(6) -0.0059(6)
C19 0.0177(8) 0.0217(8) 0.0239(9) -0.0015(7) -0.0032(7) -0.0062(7)
C20 0.0183(8) 0.0184(8) 0.0375(10) 0.0002(7) -0.0022(7) -0.0029(7)
C21 0.0160(8) 0.0236(9) 0.0344(10) 0.0107(7) -0.0067(7) -0.0049(7)
C22 0.0217(9) 0.0297(9) 0.0220(9) 0.0073(7) -0.0070(7) -0.0082(7)
C23 0.0176(8) 0.0224(8) 0.0194(8) 0.0017(6) -0.0031(6) -0.0047(7)
C24 0.0188(8) 0.0162(8) 0.0123(7) 0.0020(6) -0.0038(6) -0.0044(6)
C25 0.0195(8) 0.0218(8) 0.0168(8) 0.0014(6) -0.0059(6) -0.0063(7)
C26 0.0310(10) 0.0256(9) 0.0173(8) 0.0018(7) -0.0102(7) -0.0127(7)
C27 0.0424(11) 0.0199(9) 0.0180(8) -0.0026(7) -0.0101(8) -0.0064(8)
C28 0.0287(10) 0.0247(9) 0.0201(9) -0.0050(7) -0.0039(7) 0.0017(7)
C29 0.0193(8) 0.0246(9) 0.0168(8) -0.0001(6) -0.0030(6) -0.0041(7)

loop_
_atom_type_symbol
_atom_type_description
_atom_type_scat_dispersion_real
_atom_type_scat_dispersion_imag
_atom_type_scat_source
C C 0.0033 0.0016 'International Tables Vol C Tables 4.2.6.8 and 6.1.1.4'
H H 0.0000 0.0000 'International Tables Vol C Tables 4.2.6.8 and 6.1.1.4'
N N 0.0061 0.0033 'International Tables Vol C Tables 4.2.6.8 and 6.1.1.4'
O O 0.0106 0.0060 'International Tables Vol C Tables 4.2.6.8 and 6.1.1.4'
Cl Cl 0.1484 0.1585 'International Tables Vol C Tables 4.2.6.8 and 6.1.1.4'
Cu Cu 0.3201 1.2651 'International Tables Vol C Tables 4.2.6.8 and 6.1.1.4'

loop_
_geom_angle_atom_site_label_1
_geom_angle_atom_site_label_2
_geom_angle_atom_site_label_3
_geom_angle
_geom_angle_site_symmetry_3
N1 Cu1 Cl1 129.65(5) .
N1 Cu1 Cl1 123.95(5) 2_666
Cl1 Cu1 Cl1 106.023(19) 2_666
Cu1 Cl1 Cu1 73.976(19) 2_666
C6 N1 C2 118.00(15) .
C6 N1 Cu1 123.26(12) .
C2 N1 Cu1 117.72(12) .
N1 C2 C3 122.99(17) .
N1 C2 H2 118.5 .
C3 C2 H2 118.5 .
C2 C3 C4 119.12(16) .
C2 C3 H3 120.4 .
C4 C3 H3 120.4 .
C3 C4 C5 118.34(17) .
C3 C4 H4 120.8 .
C5 C4 H4 120.8 .
C4 C5 C6 119.40(17) .
C4 C5 H5 120.3 .
C6 C5 H5 120.3 .
N1 C6 C5 122.13(15) .
N1 C6 C7 117.29(15) .
C5 C6 C7 120.57(15) .
N8 C7 C6 111.56(14) .
N8 C7 H7A 109.3 .
C6 C7 H7A 109.3 .
N8 C7 H7B 109.3 .
C6 C7 H7B 109.3 .
H7A C7 H7B 108.0 .
C9 N8 C7 121.12(14) .
C9 N8 H8 119.4 .
C7 N8 H8 119.4 .
O10 C9 N8 121.54(15) .
O10 C9 C11 119.89(15) .
N8 C9 C11 118.57(14) .
C12 C11 C24 110.93(13) .
C12 C11 C18 109.94(13) .
C24 C11 C18 109.70(13) .
C12 C11 C9 104.97(13) .
C24 C11 C9 112.23(13) .
C18 C11 C9 108.97(13) .
C17 C12 C13 118.22(15) .
C17 C12 C11 122.43(15) .
C13 C12 C11 119.33(15) .
C14 C13 C12 121.08(16) .
C14 C13 H13 119.5 .
C12 C13 H13 119.5 .
C13 C14 C15 120.20(16) .
C13 C14 H14 119.9 .
C15 C14 H14 119.9 .
C16 C15 C14 119.35(16) .
C16 C15 H15 120.3 .
C14 C15 H15 120.3 .
C15 C16 C17 120.41(17) .
C15 C16 H16 119.8 .
C17 C16 H16 119.8 .
C12 C17 C16 120.74(16) .
C12 C17 H17 119.6 .
C16 C17 H17 119.6 .
C23 C18 C19 118.26(15) .
C23 C18 C11 118.87(15) .
C19 C18 C11 122.74(15) .
C20 C19 C18 120.47(17) .
C20 C19 H19 119.8 .
C18 C19 H19 119.8 .
C21 C20 C19 120.63(17) .
C21 C20 H20 119.7 .
C19 C20 H20 119.7 .
C20 C21 C22 119.48(16) .
C20 C21 H21 120.3 .
C22 C21 H21 120.3 .
C21 C22 C23 120.04(17) .
C21 C22 H22 120.0 .
C23 C22 H22 120.0 .
C22 C23 C18 121.12(17) .
C22 C23 H23 119.4 .
C18 C23 H23 119.4 .
C29 C24 C25 117.64(16) .
C29 C24 C11 122.78(15) .
C25 C24 C11 119.59(14) .
C26 C25 C24 121.35(16) .
C26 C25 H25 119.3 .
C24 C25 H25 119.3 .
C27 C26 C25 120.22(17) .
C27 C26 H26 119.9 .
C25 C26 H26 119.9 .
C28 C27 C26 119.17(17) .
C28 C27 H27 120.4 .
C26 C27 H27 120.4 .
C27 C28 C29 120.78(17) .
C27 C28 H28 119.6 .
C29 C28 H28 119.6 .
C28 C29 C24 120.74(17) .
C28 C29 H29 119.6 .
C24 C29 H29 119.6 .

loop_
_geom_bond_atom_site_label_1
_geom_bond_atom_site_label_2
_geom_bond_distance
_geom_bond_site_symmetry_2
Cu1 N1 1.9553(16) .
Cu1 Cl1 2.2765(6) .
Cu1 Cl1 2.2878(6) 2_666
Cl1 Cu1 2.2878(6) 2_666
N1 C6 1.343(2) .
N1 C2 1.345(2) .
C2 C3 1.381(3) .
C2 H2 0.9500 .
C3 C4 1.386(3) .
C3 H3 0.9500 .
C4 C5 1.386(3) .
C4 H4 0.9500 .
C5 C6 1.393(2) .
C5 H5 0.9500 .
C6 C7 1.513(2) .
C7 N8 1.464(2) .
C7 H7A 0.9900 .
C7 H7B 0.9900 .
N8 C9 1.346(2) .
N8 H8 0.8800 .
C9 O10 1.225(2) .
C9 C11 1.568(2) .
C11 C12 1.543(2) .
C11 C24 1.545(2) .
C11 C18 1.546(2) .
C12 C17 1.391(2) .
C12 C13 1.400(2) .
C13 C14 1.383(3) .
C13 H13 0.9500 .
C14 C15 1.391(3) .
C14 H14 0.9500 .
C15 C16 1.385(3) .
C15 H15 0.9500 .
C16 C17 1.394(2) .
C16 H16 0.9500 .
C17 H17 0.9500 .
C18 C23 1.396(2) .
C18 C19 1.396(2) .
C19 C20 1.394(3) .
C19 H19 0.9500 .
C20 C21 1.383(3) .
C20 H20 0.9500 .
C21 C22 1.387(3) .
C21 H21 0.9500 .
C22 C23 1.390(2) .
C22 H22 0.9500 .
C23 H23 0.9500 .
C24 C29 1.398(2) .
C24 C25 1.402(2) .
C25 C26 1.387(3) .
C25 H25 0.9500 .
C26 C27 1.386(3) .
C26 H26 0.9500 .
C27 C28 1.385(3) .
C27 H27 0.9500 .
C28 C29 1.391(3) .
C28 H28 0.9500 .
C29 H29 0.9500 .

loop_
_geom_hbond_atom_site_label_D
_geom_hbond_atom_site_label_H
_geom_hbond_atom_site_label_A
_geom_hbond_distance_DH
_geom_hbond_distance_HA
_geom_hbond_distance_DA
_geom_hbond_angle_DHA
N8 H8 Cl1 0.88 2.89 3.5445(16) 132.7

loop_
_geom_torsion_atom_site_label_1
_geom_torsion_atom_site_label_2
_geom_torsion_atom_site_label_3
_geom_torsion_atom_site_label_4
_geom_torsion
_geom_torsion_site_symmetry_1
_geom_torsion_site_symmetry_4
N1 Cu1 Cl1 Cu1 -173.08(6) . 2_666
Cl1 Cu1 Cl1 Cu1 0.0 2_666 2_666
Cl1 Cu1 N1 C6 -29.45(16) . .
Cl1 Cu1 N1 C6 158.58(11) 2_666 .
Cl1 Cu1 N1 C2 138.77(11) . .
Cl1 Cu1 N1 C2 -33.20(15) 2_666 .
C6 N1 C2 C3 1.1(3) . .
Cu1 N1 C2 C3 -167.72(14) . .
N1 C2 C3 C4 0.2(3) . .
C2 C3 C4 C5 -0.9(3) . .
C3 C4 C5 C6 0.4(3) . .
C2 N1 C6 C5 -1.7(2) . .
Cu1 N1 C6 C5 166.53(13) . .
C2 N1 C6 C7 179.47(15) . .
Cu1 N1 C6 C7 -12.3(2) . .
C4 C5 C6 N1 0.9(3) . .
C4 C5 C6 C7 179.75(16) . .
N1 C6 C7 N8 100.32(17) . .
C5 C6 C7 N8 -78.6(2) . .
C6 C7 N8 C9 100.86(18) . .
C7 N8 C9 O10 3.7(2) . .
C7 N8 C9 C11 -175.81(13) . .
O10 C9 C11 C12 -43.64(19) . .
N8 C9 C11 C12 135.91(15) . .
O10 C9 C11 C24 -164.22(15) . .
N8 C9 C11 C24 15.3(2) . .
O10 C9 C11 C18 74.08(18) . .
N8 C9 C11 C18 -106.37(16) . .
C24 C11 C12 C17 -105.48(17) . .
C18 C11 C12 C17 16.0(2) . .
C9 C11 C12 C17 133.09(16) . .
C24 C11 C12 C13 72.80(19) . .
C18 C11 C12 C13 -165.69(15) . .
C9 C11 C12 C13 -48.63(19) . .
C17 C12 C13 C14 0.5(3) . .
C11 C12 C13 C14 -177.83(16) . .
C12 C13 C14 C15 -0.7(3) . .
C13 C14 C15 C16 0.2(3) . .
C14 C15 C16 C17 0.3(3) . .
C13 C12 C17 C16 0.0(3) . .
C11 C12 C17 C16 178.30(16) . .
C15 C16 C17 C12 -0.4(3) . .
C12 C11 C18 C23 -87.56(18) . .
C24 C11 C18 C23 34.7(2) . .
C9 C11 C18 C23 157.90(15) . .
C12 C11 C18 C19 88.22(18) . .
C24 C11 C18 C19 -149.54(15) . .
C9 C11 C18 C19 -26.3(2) . .
C23 C18 C19 C20 -1.5(2) . .
C11 C18 C19 C20 -177.33(15) . .
C18 C19 C20 C21 0.6(3) . .
C19 C20 C21 C22 0.7(3) . .
C20 C21 C22 C23 -1.0(3) . .
C21 C22 C23 C18 0.0(3) . .
C19 C18 C23 C22 1.3(3) . .
C11 C18 C23 C22 177.23(15) . .
C12 C11 C24 C29 -6.4(2) . .
C18 C11 C24 C29 -128.07(16) . .
C9 C11 C24 C29 110.65(17) . .
C12 C11 C24 C25 173.85(14) . .
C18 C11 C24 C25 52.20(19) . .
C9 C11 C24 C25 -69.08(18) . .
C29 C24 C25 C26 -3.4(2) . .
C11 C24 C25 C26 176.32(15) . .
C24 C25 C26 C27 1.6(3) . .
C25 C26 C27 C28 1.1(3) . .
C26 C27 C28 C29 -1.8(3) . .
C27 C28 C29 C24 -0.1(3) . .
C25 C24 C29 C28 2.7(2) . .
C11 C24 C29 C28 -177.08(15) . .
